data_4331318
loop_
_publ_author_name
'Xiao-Yan Chen'
'George S. Goff'
'William C. Ewing'
'Brian L. Scott'
'Wolfgang Runde'

_publ_section_title
;
 Solid-State and Solution-State Coordination Chemistry of Lanthanide(III)
 Complexes with \a-Hydroxyisobutyric Acid
;
_journal_name_full 'Inorganic Chemistry'
_journal_page_first 13254
_journal_page_last 13263
_journal_paper_doi 10.1021/ic301775d
_journal_volume 51
_journal_year 2012
_chemical_formula_sum 'C8 H20 Gd N O12'
_chemical_formula_weight 479.50
_chemical_name_systematic
; 
 ? 
;
_space_group_IT_number 15
_symmetry_cell_setting monoclinic
_symmetry_space_group_name_Hall '-C 2yc'
_symmetry_space_group_name_H-M 'C 1 2/c 1'
_atom_sites_solution_hydrogens geom
_atom_sites_solution_primary direct
_atom_sites_solution_secondary difmap
_audit_creation_method SHELXL-97
_cell_angle_alpha 90.00
_cell_angle_beta 92.5150(10)
_cell_angle_gamma 90.00
_cell_formula_units_Z 4
_cell_length_a 8.8635(10)
_cell_length_b 8.4868(9)
_cell_length_c 20.917(2)
_cell_measurement_temperature 120(1)
_cell_volume 1571.9(3)
_computing_cell_refinement 'SAINT+, v. 7.66a (Bruker AXS, 2009)'
_computing_data_collection 'APEX II, v. 7.0 (Bruker AXS, 2009)'
_computing_data_reduction 'SAINT+, v. 7.66a (Bruker AXS, 2009)'
_computing_molecular_graphics 'SHELXTL, v. 6.14, (Bruker AXS, 2000)'
_computing_publication_material 'SHELXTL, v. 6.14, (Bruker AXS, 2000)'
_computing_structure_refinement 'SHELXL-97 (Sheldrick, 1997)'
_computing_structure_solution 'SHELXS-97 (Sheldrick, 1990)'
_diffrn_ambient_temperature 120(1)
_diffrn_measured_fraction_theta_full 1.000
_diffrn_measured_fraction_theta_max 0.950
_diffrn_measurement_device_type 'Bruker D8 with APEXII CCD'
_diffrn_measurement_method '\w scans'
_diffrn_radiation_monochromator graphite
_diffrn_radiation_source 'fine-focus sealed tube'
_diffrn_radiation_type MoK\a
_diffrn_radiation_wavelength 0.71073
_diffrn_reflns_av_R_equivalents 0.0265
_diffrn_reflns_av_sigmaI/netI 0.0231
_diffrn_reflns_limit_h_max 11
_diffrn_reflns_limit_h_min -11
_diffrn_reflns_limit_k_max 11
_diffrn_reflns_limit_k_min -11
_diffrn_reflns_limit_l_max 26
_diffrn_reflns_limit_l_min -26
_diffrn_reflns_number 8501
_diffrn_reflns_theta_full 25.00
_diffrn_reflns_theta_max 28.26
_diffrn_reflns_theta_min 1.95
_diffrn_standards_decay_% 0
_diffrn_standards_interval_count 0
_diffrn_standards_interval_time 0
_diffrn_standards_number 0
_exptl_absorpt_coefficient_mu 4.279
_exptl_absorpt_correction_T_max 0.9193
_exptl_absorpt_correction_T_min 0.5857
_exptl_absorpt_correction_type multi-scan
_exptl_absorpt_process_details 'SADABS v. 1 (Sheldrick, 2008)'
_exptl_crystal_colour colorless
_exptl_crystal_density_diffrn 2.026
_exptl_crystal_description 'rectanglar plate'
_exptl_crystal_F_000 940
_exptl_crystal_size_max 0.14
_exptl_crystal_size_mid 0.08
_exptl_crystal_size_min 0.02
_refine_diff_density_max 0.759
_refine_diff_density_min -0.923
_refine_diff_density_rms 0.117
_refine_ls_extinction_method none
_refine_ls_goodness_of_fit_ref 1.204
_refine_ls_hydrogen_treatment mixed
_refine_ls_matrix_type full
_refine_ls_number_parameters 119
_refine_ls_number_reflns 1846
_refine_ls_number_restraints 0
_refine_ls_restrained_S_all 1.204
_refine_ls_R_factor_all 0.0223
_refine_ls_R_factor_gt 0.0201
_refine_ls_shift/su_max 0.001
_refine_ls_shift/su_mean 0.000
_refine_ls_structure_factor_coef Fsqd
_refine_ls_weighting_details 'calc w=1/[\s^2^(Fo^2^)+(0.0289P)^2^+0.0000P] where P=(Fo^2^+2Fc^2^)/3'
_refine_ls_weighting_scheme calc
_refine_ls_wR_factor_gt 0.0506
_refine_ls_wR_factor_ref 0.0513
_reflns_number_gt 1739
_reflns_number_total 1846
_reflns_threshold_expression >2sigma(I)
_cod_data_source_file ic301775d_si_001_7.cif
_cod_data_source_block apx1466
_cod_original_sg_symbol_H-M 'C 2/c'
_cod_database_code 4331318

loop_
_symmetry_equiv_pos_as_xyz
'x, y, z'
'-x, y, -z+1/2'
'x+1/2, y+1/2, z'
'-x+1/2, y+1/2, -z+1/2'
'-x, -y, -z'
'x, -y, z-1/2'
'-x+1/2, -y+1/2, -z'
'x+1/2, -y+1/2, z-1/2'

loop_
_atom_site_label
_atom_site_type_symbol
_atom_site_fract_x
_atom_site_fract_y
_atom_site_fract_z
_atom_site_U_iso_or_equiv
_atom_site_adp_type
_atom_site_occupancy
_atom_site_symmetry_multiplicity
_atom_site_calc_flag
_atom_site_refinement_flags
Gd1 Gd 0.0000 0.39933(2) 0.2500 0.00850(7) Uani 1 2 d S
N1 N 0.6743(5) 0.1798(6) 0.0216(2) 0.0128(9) Uani 0.50 1 d P
O1 O -0.0095(2) 0.2612(3) 0.14887(10) 0.0168(5) Uani 1 1 d .
O2 O 0.1849(2) 0.2040(2) 0.23644(9) 0.0156(4) Uani 1 1 d .
O3 O 0.2872(2) -0.0021(2) 0.18843(9) 0.0135(4) Uani 1 1 d .
O4 O 0.1068(3) 0.5856(2) 0.18152(10) 0.0197(5) Uani 1 1 d .
O5 O 0.5797(3) 0.0888(3) 0.05089(12) 0.0325(6) Uani 1 1 d .
O6 O 0.6830(6) 0.1814(7) -0.0382(2) 0.0205(11) Uani 0.50 1 d P
O6' O 0.7615(6) 0.2683(6) 0.0541(3) 0.0207(11) Uani 0.50 1 d P
C1 C 0.0855(3) 0.1301(3) 0.13245(14) 0.0120(6) Uani 1 1 d .
C2 C -0.0105(4) -0.0162(4) 0.12220(16) 0.0206(6) Uani 1 1 d .
H2A H -0.0665 -0.0357 0.1596 0.031 Uiso 1 1 calc R
H2B H 0.0535 -0.1048 0.1145 0.031 Uiso 1 1 calc R
H2C H -0.0793 -0.0008 0.0860 0.031 Uiso 1 1 calc R
C3 C 0.1726(3) 0.1711(4) 0.07364(14) 0.0194(6) Uani 1 1 d .
H3A H 0.1040 0.1771 0.0369 0.029 Uiso 1 1 calc R
H3B H 0.2467 0.0911 0.0668 0.029 Uiso 1 1 calc R
H3C H 0.2220 0.2708 0.0800 0.029 Uiso 1 1 calc R
C4 C 0.1945(3) 0.1081(3) 0.19035(14) 0.0125(6) Uani 1 1 d .
H1 H -0.057(6) 0.268(7) 0.124(3) 0.080 Uiso 1 1 d .

loop_
_atom_site_aniso_label
_atom_site_aniso_U_11
_atom_site_aniso_U_22
_atom_site_aniso_U_33
_atom_site_aniso_U_23
_atom_site_aniso_U_13
_atom_site_aniso_U_12
Gd1 0.00810(10) 0.00725(10) 0.01004(11) 0.000 -0.00093(7) 0.000
N1 0.015(2) 0.010(2) 0.013(2) -0.0005(18) -0.0057(19) 0.0046(19)
O1 0.0182(11) 0.0163(10) 0.0153(10) -0.0056(8) -0.0066(8) 0.0119(9)
O2 0.0179(10) 0.0151(10) 0.0134(10) -0.0046(8) -0.0047(8) 0.0065(9)
O3 0.0125(9) 0.0131(10) 0.0146(10) -0.0008(8) -0.0014(8) 0.0038(8)
O4 0.0206(11) 0.0236(12) 0.0146(11) 0.0053(9) -0.0022(9) -0.0106(9)
O5 0.0407(16) 0.0334(15) 0.0229(13) -0.0026(10) -0.0015(12) -0.0145(11)
O6 0.018(3) 0.032(3) 0.011(2) 0.001(2) -0.0032(19) 0.001(2)
O6' 0.022(3) 0.017(3) 0.022(3) -0.003(2) -0.012(2) -0.001(2)
C1 0.0124(13) 0.0084(13) 0.0151(14) -0.0007(10) -0.0002(11) 0.0053(10)
C2 0.0193(15) 0.0150(15) 0.0268(16) -0.0007(13) -0.0069(13) -0.0033(12)
C3 0.0193(15) 0.0239(17) 0.0149(14) 0.0029(12) 0.0013(12) -0.0001(13)
C4 0.0124(13) 0.0089(13) 0.0161(14) 0.0015(11) -0.0008(11) -0.0015(10)

loop_
_atom_type_symbol
_atom_type_description
_atom_type_scat_dispersion_real
_atom_type_scat_dispersion_imag
_atom_type_scat_source
C C 0.0033 0.0016 'International Tables Vol C Tables 4.2.6.8 and 6.1.1.4'
H H 0.0000 0.0000 'International Tables Vol C Tables 4.2.6.8 and 6.1.1.4'
N N 0.0061 0.0033 'International Tables Vol C Tables 4.2.6.8 and 6.1.1.4'
O O 0.0106 0.0060 'International Tables Vol C Tables 4.2.6.8 and 6.1.1.4'
Gd Gd -0.1653 3.9035 'International Tables Vol C Tables 4.2.6.8 and 6.1.1.4'

loop_
_geom_angle_atom_site_label_1
_geom_angle_atom_site_label_2
_geom_angle_atom_site_label_3
_geom_angle
_geom_angle_site_symmetry_1
_geom_angle_site_symmetry_3
O2 Gd1 O2 90.63(10) 2 .
O2 Gd1 O4 95.66(8) 2 2
O2 Gd1 O4 147.56(7) . 2
O2 Gd1 O4 147.56(7) 2 .
O2 Gd1 O4 95.66(8) . .
O4 Gd1 O4 95.84(11) 2 .
O2 Gd1 O3 135.93(6) 2 4
O2 Gd1 O3 76.95(7) . 4
O4 Gd1 O3 76.48(7) 2 4
O4 Gd1 O3 76.37(7) . 4
O2 Gd1 O3 76.95(7) 2 3_455
O2 Gd1 O3 135.92(6) . 3_455
O4 Gd1 O3 76.37(7) 2 3_455
O4 Gd1 O3 76.47(7) . 3_455
O3 Gd1 O3 138.99(9) 4 3_455
O2 Gd1 O1 63.34(7) 2 2
O2 Gd1 O1 76.49(7) . 2
O4 Gd1 O1 78.07(8) 2 2
O4 Gd1 O1 148.98(7) . 2
O3 Gd1 O1 72.63(7) 4 2
O3 Gd1 O1 129.67(7) 3_455 2
O2 Gd1 O1 76.49(7) 2 .
O2 Gd1 O1 63.34(7) . .
O4 Gd1 O1 148.98(7) 2 .
O4 Gd1 O1 78.07(8) . .
O3 Gd1 O1 129.67(7) 4 .
O3 Gd1 O1 72.63(7) 3_455 .
O1 Gd1 O1 121.96(11) 2 .
O6' N1 O6 118.0(5) . .
O6' N1 O5 119.3(5) . .
O6 N1 O5 122.6(5) . .
O6' N1 O6 21.4(3) . 7_655
O6 N1 O6 96.6(4) . 7_655
O5 N1 O6 140.7(4) . 7_655
O6' N1 O6' 97.0(4) . 7_655
O6 N1 O6' 21.0(3) . 7_655
O5 N1 O6' 143.6(4) . 7_655
O6 N1 O6' 75.6(3) 7_655 7_655
C1 O1 Gd1 125.66(16) . .
C1 O1 H1 104(5) . .
Gd1 O1 H1 130(5) . .
C4 O2 Gd1 127.84(18) . .
C4 O3 Gd1 138.71(19) . 3_545
O6' O6 N1 121.6(8) 7_655 .
O6' O6 N1 38.2(6) 7_655 7_655
N1 O6 N1 83.4(4) . 7_655
O6 O6' N1 120.4(8) 7_655 .
O6 O6' N1 37.4(6) 7_655 7_655
N1 O6' N1 83.0(4) . 7_655
O1 C1 C2 109.6(2) . .
O1 C1 C3 109.8(2) . .
C2 C1 C3 112.0(2) . .
O1 C1 C4 105.1(2) . .
C2 C1 C4 110.1(2) . .
C3 C1 C4 110.1(2) . .
C1 C2 H2A 109.5 . .
C1 C2 H2B 109.5 . .
H2A C2 H2B 109.5 . .
C1 C2 H2C 109.5 . .
H2A C2 H2C 109.5 . .
H2B C2 H2C 109.5 . .
C1 C3 H3A 109.5 . .
C1 C3 H3B 109.5 . .
H3A C3 H3B 109.5 . .
C1 C3 H3C 109.5 . .
H3A C3 H3C 109.5 . .
H3B C3 H3C 109.5 . .
O3 C4 O2 124.9(3) . .
O3 C4 C1 117.5(2) . .
O2 C4 C1 117.6(2) . .

loop_
_geom_bond_atom_site_label_1
_geom_bond_atom_site_label_2
_geom_bond_distance
_geom_bond_site_symmetry_2
Gd1 O2 2.3571(19) 2
Gd1 O2 2.3571(19) .
Gd1 O4 2.359(2) 2
Gd1 O4 2.359(2) .
Gd1 O3 2.3879(19) 4
Gd1 O3 2.3880(19) 3_455
Gd1 O1 2.417(2) 2
Gd1 O1 2.417(2) .
N1 O6' 1.256(7) .
N1 O6 1.257(7) .
N1 O5 1.312(6) .
N1 O6 1.752(7) 7_655
N1 O6' 1.762(7) 7_655
O1 C1 1.445(3) .
O1 H1 0.66(5) .
O2 C4 1.267(3) .
O3 C4 1.247(3) .
O3 Gd1 2.3879(19) 3_545
O6 O6' 0.741(5) 7_655
O6 N1 1.752(7) 7_655
O6' O6 0.741(5) 7_655
O6' N1 1.762(7) 7_655
C1 C2 1.515(4) .
C1 C3 1.521(4) .
C1 C4 1.528(4) .
C2 H2A 0.9600 .
C2 H2B 0.9600 .
C2 H2C 0.9600 .
C3 H3A 0.9600 .
C3 H3B 0.9600 .
C3 H3C 0.9600 .
